data_2012704
loop_
_publ_author_name
'Low, John Nicolson'
'Cobo, Justo'
'Nogueras, Manuel'
'S\'anchez, Adolfo'
'Torres, Harlen'
'Insuasty, Braulio'

_publ_section_title
;
 The molecular and supramolecular structures of four
 1,5,6,10b-tetrahydropyrazolo[1,5-<i>c</i>]quinazolines
;
_journal_issue 5
_journal_name_full 'Acta Crystallographica Section C'
_journal_page_first o305
_journal_page_last o310
_journal_paper_doi 10.1107/S0108270102006200
_journal_volume 58
_journal_year 2002
_chemical_formula_moiety 'C22 H18 Br N3'
_chemical_formula_sum 'C22 H18 Br N3'
_chemical_formula_weight 404.30
_chemical_melting_point 536
_chemical_name_systematic
;
5-(4-Bromophenyl)-2-phenyl-1,5,6,10b-tetrahydropyrazolo[1,5-c]quinazoline
;
_space_group_IT_number 2
_symmetry_cell_setting triclinic
_symmetry_space_group_name_Hall '-P 1'
_symmetry_space_group_name_H-M 'P -1'
_atom_sites_solution_hydrogens geom
_atom_sites_solution_primary direct
_atom_sites_solution_secondary difmap
_cell_angle_alpha 110.036(2)
_cell_angle_beta 92.1613(15)
_cell_angle_gamma 110.3276(10)
_cell_formula_units_Z 2
_cell_length_a 8.5110(2)
_cell_length_b 10.7015(3)
_cell_length_c 11.0357(3)
_cell_measurement_reflns_used 3775
_cell_measurement_temperature 120.0(10)
_cell_measurement_theta_max 27.51
_cell_measurement_theta_min 3.11
_cell_volume 871.37(4)
_computing_cell_refinement 'DENZO-SMN (Otwinowski & Minor, 1997)'
_computing_data_collection 'KappaCCD Server Software (Nonius, 1997)'
_computing_data_reduction DENZO-SMN
_computing_molecular_graphics 'ORTEPII (Johnson, 1976) and PLATON (Spek, 2002)'
_computing_publication_material 'SHELXL97 and PRPKAPPA (Ferguson, 1999)'
_computing_structure_refinement 'SHELXL97 (Sheldrick, 1997)'
_computing_structure_solution 'SHELXS97 (Sheldrick, 1997)'
_diffrn_ambient_temperature 120.0(10)
_diffrn_measured_fraction_theta_full 0.97
_diffrn_measured_fraction_theta_max 0.94
_diffrn_measurement_device_type 'Nonius KappaCCD area-detector'
_diffrn_measurement_method '\f scans, and \w scans with \k offsets'
_diffrn_radiation_monochromator graphite
_diffrn_radiation_source 'fine-focus sealed X-ray tube'
_diffrn_radiation_type 'Mo K\a'
_diffrn_radiation_wavelength 0.71073
_diffrn_reflns_av_R_equivalents 0.056
_diffrn_reflns_av_sigmaI/netI 0.049
_diffrn_reflns_limit_h_max 11
_diffrn_reflns_limit_h_min -11
_diffrn_reflns_limit_k_max 13
_diffrn_reflns_limit_k_min -13
_diffrn_reflns_limit_l_max 12
_diffrn_reflns_limit_l_min -12
_diffrn_reflns_number 12439
_diffrn_reflns_theta_full 25.00
_diffrn_reflns_theta_max 27.51
_diffrn_reflns_theta_min 3.11
_diffrn_standards_decay_% negligible
_exptl_absorpt_coefficient_mu 2.369
_exptl_absorpt_correction_T_max 0.789
_exptl_absorpt_correction_T_min 0.719
_exptl_absorpt_correction_type multi-scan
_exptl_absorpt_process_details '(DENZO-SMN; Otwinowski & Minor, 1997)'
_exptl_crystal_colour colourless
_exptl_crystal_density_diffrn 1.541
_exptl_crystal_density_meas ?
_exptl_crystal_density_method 'not measured'
_exptl_crystal_description block
_exptl_crystal_F_000 412
_exptl_crystal_size_max 0.25
_exptl_crystal_size_mid 0.15
_exptl_crystal_size_min 0.10
_refine_diff_density_max 0.46
_refine_diff_density_min -0.65
_refine_ls_extinction_method none
_refine_ls_goodness_of_fit_ref 1.025
_refine_ls_hydrogen_treatment constr
_refine_ls_matrix_type full
_refine_ls_number_parameters 235
_refine_ls_number_reflns 3775
_refine_ls_number_restraints 0
_refine_ls_restrained_S_all 1.025
_refine_ls_R_factor_all 0.046
_refine_ls_R_factor_gt 0.037
_refine_ls_shift/su_max 0.002
_refine_ls_shift/su_mean 0.000
_refine_ls_structure_factor_coef Fsqd
_refine_ls_weighting_details 'w = 1/[\s^2^(Fo^2^)+(0.0481P)^2^+0.3379P] where P=(Fo^2^+2Fc^2^)/3'
_refine_ls_weighting_scheme calc
_refine_ls_wR_factor_gt 0.087
_refine_ls_wR_factor_ref 0.091
_reflns_number_gt 3235
_reflns_number_total 3775
_reflns_threshold_expression I>2\s(I)
_cod_data_source_file gg1111.cif
_cod_data_source_block II
_cod_depositor_comments
;
The following automatic conversions were performed:

'_exptl_crystal_density_meas' value 'not measured' was changed to '?'
- the value is perceived as not measured.

Automatic conversion script
Id: cif_fix_values 3008 2015-01-20 13:52:24Z robertas 
;
_cod_original_sg_symbol_Hall -P_1
_cod_original_sg_symbol_H-M P-1
_cod_database_code 2012704
_cod_database_fobs_code 2012704

loop_
_symmetry_equiv_pos_as_xyz
'x, y, z'
'-x, -y, -z'

loop_
_atom_site_label
_atom_site_fract_x
_atom_site_fract_y
_atom_site_fract_z
_atom_site_U_iso_or_equiv
_atom_site_adp_type
_atom_site_calc_flag
_atom_site_refinement_flags
_atom_site_occupancy
_atom_site_disorder_assembly
_atom_site_disorder_group
_atom_site_type_symbol
C1 -0.0934(3) 0.3248(2) 0.0737(2) 0.0196(5) Uani d . 1 . . C
C2 -0.1889(3) 0.2714(2) 0.1704(2) 0.0158(4) Uani d . 1 . . C
C21 -0.2816(3) 0.1186(2) 0.1466(2) 0.0173(5) Uani d . 1 . . C
C22 -0.2733(3) 0.0127(2) 0.0335(2) 0.0218(5) Uani d . 1 . . C
C23 -0.3613(3) -0.1332(3) 0.0093(2) 0.0255(5) Uani d . 1 . . C
C24 -0.4549(3) -0.1728(3) 0.0995(2) 0.0252(5) Uani d . 1 . . C
C25 -0.4656(3) -0.0681(3) 0.2114(3) 0.0268(5) Uani d . 1 . . C
C26 -0.3812(3) 0.0767(3) 0.2346(2) 0.0223(5) Uani d . 1 . . C
N3 -0.1874(2) 0.37453(19) 0.27450(18) 0.0165(4) Uani d . 1 . . N
N4 -0.1042(2) 0.50691(19) 0.25962(17) 0.0150(4) Uani d . 1 . . N
C5 -0.0151(3) 0.6246(2) 0.3854(2) 0.0156(4) Uani d . 1 . . C
C51 0.0352(3) 0.7676(2) 0.3661(2) 0.0164(4) Uani d . 1 . . C
C52 -0.0686(3) 0.7859(2) 0.2782(2) 0.0230(5) Uani d . 1 . . C
C53 -0.0243(3) 0.9169(3) 0.2625(2) 0.0242(5) Uani d . 1 . . C
C54 0.1236(3) 1.0297(2) 0.3372(2) 0.0200(5) Uani d . 1 . . C
Br54 0.18587(3) 1.20894(2) 0.31532(2) 0.02693(10) Uani d . 1 . . Br
C55 0.2251(3) 1.0155(3) 0.4269(2) 0.0266(5) Uani d . 1 . . C
C56 0.1808(3) 0.8840(3) 0.4400(2) 0.0244(5) Uani d . 1 . . C
N6 0.1274(2) 0.6049(2) 0.43881(18) 0.0182(4) Uani d . 1 . . N
C6a 0.2379(3) 0.5701(2) 0.3575(2) 0.0162(4) Uani d . 1 . . C
C7 0.4000(3) 0.5874(2) 0.4103(2) 0.0202(5) Uani d . 1 . . C
C8 0.5106(3) 0.5531(2) 0.3276(3) 0.0242(5) Uani d . 1 . . C
C9 0.4627(3) 0.5023(2) 0.1932(3) 0.0254(5) Uani d . 1 . . C
C10 0.3009(3) 0.4823(2) 0.1408(2) 0.0215(5) Uani d . 1 . . C
C10a 0.1860(3) 0.5139(2) 0.2207(2) 0.0168(4) Uani d . 1 . . C
C10b 0.0071(3) 0.4842(2) 0.1601(2) 0.0159(4) Uani d . 1 . . C
H1A -0.1723 0.3136 -0.0010 0.024 Uiso calc R 1 . . H
H1B -0.0167 0.2744 0.0404 0.024 Uiso calc R 1 . . H
H22 -0.2073 0.0397 -0.0275 0.026 Uiso calc R 1 . . H
H23 -0.3570 -0.2050 -0.0688 0.031 Uiso calc R 1 . . H
H24 -0.5118 -0.2718 0.0846 0.030 Uiso calc R 1 . . H
H25 -0.5311 -0.0957 0.2725 0.032 Uiso calc R 1 . . H
H26 -0.3911 0.1479 0.3107 0.027 Uiso calc R 1 . . H
H5 -0.0968 0.6236 0.4482 0.019 Uiso calc R 1 . . H
H52 -0.1710 0.7080 0.2283 0.028 Uiso calc R 1 . . H
H53 -0.0945 0.9284 0.2015 0.029 Uiso calc R 1 . . H
H55 0.3247 1.0950 0.4795 0.032 Uiso calc R 1 . . H
H56 0.2521 0.8737 0.5011 0.029 Uiso calc R 1 . . H
H6 0.1532 0.6314 0.5242 0.022 Uiso d R 1 . . H
H7 0.4342 0.6226 0.5026 0.024 Uiso calc R 1 . . H
H8 0.6202 0.5648 0.3637 0.029 Uiso calc R 1 . . H
H9 0.5398 0.4811 0.1371 0.030 Uiso calc R 1 . . H
H10 0.2678 0.4463 0.0483 0.026 Uiso calc R 1 . . H
H10B 0.0117 0.5456 0.1084 0.019 Uiso calc R 1 . . H

loop_
_atom_site_aniso_label
_atom_site_aniso_U_11
_atom_site_aniso_U_22
_atom_site_aniso_U_33
_atom_site_aniso_U_12
_atom_site_aniso_U_13
_atom_site_aniso_U_23
C1 0.0227(12) 0.0171(11) 0.0136(11) 0.0017(9) 0.0027(9) 0.0055(9)
C2 0.0166(11) 0.0152(11) 0.0148(11) 0.0048(9) 0.0008(8) 0.0065(9)
C21 0.0190(11) 0.0160(11) 0.0164(11) 0.0037(9) -0.0002(8) 0.0090(9)
C22 0.0247(13) 0.0201(12) 0.0190(12) 0.0064(10) 0.0028(9) 0.0080(9)
C23 0.0322(14) 0.0191(12) 0.0234(13) 0.0100(10) 0.0002(10) 0.0062(10)
C24 0.0283(13) 0.0155(11) 0.0285(13) 0.0027(10) -0.0018(10) 0.0110(10)
C25 0.0278(13) 0.0234(12) 0.0272(14) 0.0027(10) 0.0044(10) 0.0146(10)
C26 0.0262(13) 0.0186(11) 0.0197(12) 0.0057(10) 0.0039(9) 0.0073(9)
N3 0.0180(9) 0.0143(9) 0.0186(10) 0.0054(7) 0.0034(7) 0.0086(7)
N4 0.0180(9) 0.0126(9) 0.0142(9) 0.0043(7) 0.0043(7) 0.0066(7)
C5 0.0172(11) 0.0151(10) 0.0148(11) 0.0068(9) 0.0043(8) 0.0052(8)
C51 0.0188(11) 0.0164(11) 0.0164(11) 0.0087(9) 0.0068(8) 0.0066(9)
C52 0.0193(12) 0.0175(11) 0.0283(13) 0.0038(9) -0.0006(9) 0.0080(10)
C53 0.0254(13) 0.0215(12) 0.0299(14) 0.0102(10) 0.0024(10) 0.0139(10)
C54 0.0276(13) 0.0150(11) 0.0205(12) 0.0099(9) 0.0104(9) 0.0078(9)
Br54 0.03910(17) 0.01496(14) 0.02808(17) 0.00948(11) 0.00988(11) 0.01025(10)
C55 0.0288(13) 0.0170(12) 0.0271(13) 0.0042(10) -0.0029(10) 0.0059(10)
C56 0.0284(13) 0.0190(12) 0.0219(12) 0.0067(10) -0.0031(10) 0.0064(10)
N6 0.0224(10) 0.0219(10) 0.0127(9) 0.0104(8) 0.0029(7) 0.0075(8)
C6a 0.0193(11) 0.0106(10) 0.0202(12) 0.0050(8) 0.0042(9) 0.0082(8)
C7 0.0225(12) 0.0152(11) 0.0224(12) 0.0052(9) 0.0013(9) 0.0091(9)
C8 0.0169(12) 0.0189(12) 0.0381(15) 0.0069(9) 0.0047(10) 0.0123(10)
C9 0.0220(12) 0.0183(12) 0.0359(15) 0.0084(10) 0.0145(10) 0.0087(10)
C10 0.0275(13) 0.0129(10) 0.0219(12) 0.0055(9) 0.0095(9) 0.0058(9)
C10a 0.0209(11) 0.0109(10) 0.0191(11) 0.0043(9) 0.0061(9) 0.0078(8)
C10b 0.0211(11) 0.0150(10) 0.0132(11) 0.0063(9) 0.0061(8) 0.0075(8)

loop_
_atom_type_symbol
_atom_type_description
_atom_type_scat_dispersion_real
_atom_type_scat_dispersion_imag
_atom_type_scat_source
C C 0.0033 0.0016 'International Tables Vol C Tables 4.2.6.8 and 6.1.1.4'
H H 0.0000 0.0000 'International Tables Vol C Tables 4.2.6.8 and 6.1.1.4'
Br Br -0.2901 2.4595 'International Tables Vol C Tables 4.2.6.8 and 6.1.1.4'
N N 0.0061 0.0033 'International Tables Vol C Tables 4.2.6.8 and 6.1.1.4'

loop_
_geom_angle_atom_site_label_1
_geom_angle_atom_site_label_2
_geom_angle_atom_site_label_3
_geom_angle
_geom_angle_publ_flag
C2 C1 C10b 101.04(17) y
C2 C1 H1A 111.6 no
C10b C1 H1A 111.6 no
C2 C1 H1B 111.6 no
C10b C1 H1B 111.6 no
H1A C1 H1B 109.4 no
N3 C2 C21 122.95(19) no
N3 C2 C1 112.81(18) y
C21 C2 C1 124.17(19) no
C22 C21 C26 118.9(2) no
C22 C21 C2 119.8(2) no
C26 C21 C2 121.2(2) no
C21 C22 C23 120.5(2) no
C21 C22 H22 119.8 no
C23 C22 H22 119.8 no
C24 C23 C22 119.8(2) no
C24 C23 H23 120.1 no
C22 C23 H23 120.1 no
C23 C24 C25 120.1(2) no
C23 C24 H24 119.9 no
C25 C24 H24 119.9 no
C24 C25 C26 120.3(2) no
C24 C25 H25 119.9 no
C26 C25 H25 119.9 no
C25 C26 C21 120.3(2) no
C25 C26 H26 119.8 no
C21 C26 H26 119.8 no
C2 N3 N4 108.54(17) y
N3 N4 C5 111.94(17) y
N3 N4 C10b 108.09(16) y
C5 N4 C10b 114.10(17) y
N6 C5 N4 111.18(17) y
N6 C5 C51 113.15(18) no
N4 C5 C51 108.57(17) no
N6 C5 H5 107.9 no
N4 C5 H5 107.9 no
C51 C5 H5 107.9 no
C56 C51 C52 118.2(2) no
C56 C51 C5 120.7(2) no
C52 C51 C5 121.01(19) no
C53 C52 C51 121.0(2) no
C53 C52 H52 119.5 no
C51 C52 H52 119.5 no
C54 C53 C52 118.7(2) no
C54 C53 H53 120.6 no
C52 C53 H53 120.6 no
C55 C54 C53 121.4(2) no
C55 C54 Br54 119.68(17) no
C53 C54 Br54 118.94(18) no
C54 C55 C56 119.2(2) no
C54 C55 H55 120.4 no
C56 C55 H55 120.4 no
C51 C56 C55 121.4(2) no
C51 C56 H56 119.3 no
C55 C56 H56 119.3 no
C6a N6 C5 118.43(18) y
C6a N6 H6 121.1 no
C5 N6 H6 119.3 no
N6 C6a C7 120.5(2) y
N6 C6a C10a 119.8(2) y
C7 C6a C10a 119.7(2) y
C8 C7 C6a 120.0(2) y
C8 C7 H7 120.0 no
C6a C7 H7 120.0 no
C9 C8 C7 120.6(2) y
C9 C8 H8 119.7 no
C7 C8 H8 119.7 no
C8 C9 C10 119.4(2) y
C8 C9 H9 120.3 no
C10 C9 H9 120.3 no
C9 C10 C10a 121.5(2) y
C9 C10 H10 119.3 no
C10a C10 H10 119.3 no
C10 C10a C6a 118.7(2) y
C10 C10a C10b 120.1(2) y
C6a C10a C10b 121.17(19) y
N4 C10b C10a 112.59(17) y
N4 C10b C1 100.49(16) y
C10a C10b C1 113.07(18) y
N4 C10b H10B 110.1 no
C10a C10b H10B 110.1 no
C1 C10b H10B 110.1 no

loop_
_geom_bond_atom_site_label_1
_geom_bond_atom_site_label_2
_geom_bond_site_symmetry_2
_geom_bond_distance
_geom_bond_publ_flag
C1 C2 . 1.511(3) y
C1 C10b . 1.537(3) y
C1 H1A . 0.9900 no
C1 H1B . 0.9900 no
C2 N3 . 1.288(3) y
C2 C21 . 1.469(3) no
C21 C22 . 1.393(3) no
C21 C26 . 1.400(3) no
C22 C23 . 1.399(3) no
C22 H22 . 0.9500 no
C23 C24 . 1.385(4) no
C23 H23 . 0.9500 no
C24 C25 . 1.386(4) no
C24 H24 . 0.9500 no
C25 C26 . 1.388(3) no
C25 H25 . 0.9500 no
C26 H26 . 0.9500 no
N3 N4 . 1.416(2) y
N4 C5 . 1.465(3) y
N4 C10b . 1.490(3) y
C5 N6 . 1.440(3) y
C5 C51 . 1.531(3) no
C5 H5 . 1.0000 no
C51 C56 . 1.382(3) no
C51 C52 . 1.396(3) no
C52 C53 . 1.393(3) no
C52 H52 . 0.9500 no
C53 C54 . 1.380(3) no
C53 H53 . 0.9500 no
C54 C55 . 1.370(3) no
C54 Br54 . 1.908(2) no
C55 C56 . 1.385(3) no
C55 H55 . 0.9500 no
C56 H56 . 0.9500 no
N6 C6a . 1.380(3) y
N6 H6 . 0.8800 no
C6a C7 . 1.402(3) y
C6a C10a . 1.407(3) y
C7 C8 . 1.389(3) y
C7 H7 . 0.9500 no
C8 C9 . 1.382(4) y
C8 H8 . 0.9500 no
C9 C10 . 1.388(4) y
C9 H9 . 0.9500 no
C10 C10a . 1.392(3) y
C10 H10 . 0.9500 no
C10a C10b . 1.519(3) y
C10b H10B . 1.0000 no

loop_
_geom_hbond_atom_site_label_D
_geom_hbond_atom_site_label_H
_geom_hbond_atom_site_label_A
_geom_hbond_site_symmetry_A
_geom_hbond_distance_DH
_geom_hbond_distance_HA
_geom_hbond_distance_DA
_geom_hbond_angle_DHA
_geom_hbond_publ_flag
N6 H6 N3 2_566 0.88 2.25 3.105(3) 162 y
C53 H53 Cg4 1_565 0.95 2.71 3.588(3) 154 y

loop_
_geom_torsion_atom_site_label_1
_geom_torsion_atom_site_label_2
_geom_torsion_atom_site_label_3
_geom_torsion_atom_site_label_4
_geom_torsion
_geom_torsion_publ_flag
C10b C1 C2 N3 14.9(2) no
C10b C1 C2 C21 -168.15(19) no
N3 C2 C21 C22 -178.0(2) y
C1 C2 C21 C22 5.3(3) y
N3 C2 C21 C26 3.0(3) y
C1 C2 C21 C26 -173.7(2) y
C26 C21 C22 C23 -0.8(3) no
C2 C21 C22 C23 -179.8(2) no
C21 C22 C23 C24 -1.2(4) no
C22 C23 C24 C25 2.0(4) no
C23 C24 C25 C26 -0.8(4) no
C24 C25 C26 C21 -1.3(4) no
C22 C21 C26 C25 2.1(3) no
C2 C21 C26 C25 -179.0(2) no
C21 C2 N3 N4 -173.10(18) no
C1 C2 N3 N4 3.9(2) no
C2 N3 N4 C5 -148.81(18) no
C2 N3 N4 C10b -22.3(2) no
N3 N4 C5 N6 67.9(2) no
C10b N4 C5 N6 -55.3(2) no
N3 N4 C5 C51 -167.02(16) no
C10b N4 C5 C51 69.8(2) no
N6 C5 C51 C56 -24.7(3) y
N4 C5 C51 C56 -148.6(2) y
N6 C5 C51 C52 158.4(2) y
N4 C5 C51 C52 34.4(3) y
C56 C51 C52 C53 1.8(3) no
C5 C51 C52 C53 178.8(2) no
C51 C52 C53 C54 -1.0(4) no
C52 C53 C54 C55 -0.9(4) no
C52 C53 C54 Br54 179.56(18) no
C53 C54 C55 C56 1.9(4) no
Br54 C54 C55 C56 -178.56(19) no
C52 C51 C56 C55 -0.8(4) no
C5 C51 C56 C55 -177.8(2) no
C54 C55 C56 C51 -1.0(4) no
N4 C5 N6 C6a 47.4(3) no
C51 C5 N6 C6a -75.0(2) no
C5 N6 C6a C7 162.77(19) no
C5 N6 C6a C10a -18.6(3) no
N6 C6a C7 C8 -179.5(2) no
C10a C6a C7 C8 1.9(3) no
C6a C7 C8 C9 0.2(3) no
C7 C8 C9 C10 -1.5(3) no
C8 C9 C10 C10a 0.7(3) no
C9 C10 C10a C6a 1.4(3) no
C9 C10 C10a C10b -177.1(2) no
N6 C6a C10a C10 178.77(19) no
C7 C6a C10a C10 -2.6(3) no
N6 C6a C10a C10b -2.8(3) no
C7 C6a C10a C10b 175.81(19) no
N3 N4 C10b C10a -90.6(2) no
C5 N4 C10b C10a 34.6(2) no
N3 N4 C10b C1 30.0(2) no
C5 N4 C10b C1 155.21(18) no
C10 C10a C10b N4 172.67(18) no
C6a C10a C10b N4 -5.8(3) no
C10 C10a C10b C1 59.6(3) no
C6a C10a C10b C1 -118.8(2) no
C2 C1 C10b N4 -25.6(2) no
C2 C1 C10b C10a 94.6(2) no

loop_
_cod_related_entry_id
_cod_related_entry_database
_cod_related_entry_code
1 ChemSpider 4402215
